data_4310410
loop_
_publ_author_name
'Pauline Pearson'
'Christopher M. Kepert'
'Glen B. Deacon'
'Leone Spiccia'
'Andrew C. Warden'
'Brian W. Skelton'
'Allan H. White'

_publ_contact_author_address
;
   Department of Chemistry
   University of Western Australia
   35 Stirling Highway
   Crawley
   Western Australia 6009
   Australia
;
_publ_contact_author_email bws@crystal.uwa.edu.au
_publ_contact_author_fax (+61)_08_9380_1118
_publ_contact_author_name 'Skelton, B. W.'
_publ_contact_author_phone (+61)_08-9380_3481
_publ_section_title
;
 Carbonyl-Carboxylato-Ruthenium Complexes Incorporating Diimine Ligands
 and Unexpected Cyclometalation of Carboxylate Ligands
;
_journal_name_full 'Inorganic Chemistry'
_journal_page_first 683
_journal_page_last 691
_journal_paper_doi 10.1021/ic0348401
_journal_volume 43
_journal_year 2004
_chemical_formula_sum 'C18.5 H19 Cl N2 O6 Ru'
_chemical_formula_weight 501.89
_space_group_IT_number 15
_symmetry_cell_setting monoclinic
_symmetry_space_group_name_Hall '-C 2yc'
_symmetry_space_group_name_H-M 'C 1 2/c 1'
_audit_creation_date 01-04-12
_audit_creation_method Xtal3.6
_cell_angle_alpha 90.00000
_cell_angle_beta 112.437(3)
_cell_angle_gamma 90.00000
_cell_formula_units_Z 4
_cell_length_a 15.792(2)
_cell_length_b 17.579(3)
_cell_length_c 7.9150(10)
_cell_measurement_reflns_used 2021
_cell_measurement_temperature 150
_cell_measurement_theta_max 22.4
_cell_measurement_theta_min 2.4
_cell_volume 2030.9(5)
_computing_cell_refinement 'Siemens SAINT (Siemens, 1995)'
_computing_data_collection 'Siemens SMART (Siemens, 1995)'
_computing_data_reduction 'xtal ADDREF SORTRF'
_computing_molecular_graphics xtal
_computing_publication_material 'xtal BONDLA CIFIO'
_computing_structure_refinement 'xtal CRYLSQ'
_computing_structure_solution xtal
_diffrn_ambient_temperature 150
_diffrn_measurement_device_type
;
Bruker SMART CCD diffractometer
;
_diffrn_measurement_method '\w scans'
_diffrn_radiation_detector 'CCD area detector'
_diffrn_radiation_monochromator graphite
_diffrn_radiation_source 'sealed tube'
_diffrn_radiation_type 'Mo K\a'
_diffrn_radiation_wavelength .71073
_diffrn_reflns_av_R_equivalents .042
_diffrn_reflns_av_sigmaI/netI .166
_diffrn_reflns_limit_h_max 23
_diffrn_reflns_limit_h_min -24
_diffrn_reflns_limit_k_max 27
_diffrn_reflns_limit_k_min 0
_diffrn_reflns_limit_l_max 12
_diffrn_reflns_limit_l_min 0
_diffrn_reflns_number 17549
_diffrn_reflns_theta_max 34.24
_diffrn_reflns_theta_min 1.81
_diffrn_standards_decay_% 0
_exptl_absorpt_coefficient_mu .941
_exptl_absorpt_correction_T_max .82
_exptl_absorpt_correction_T_min .61
_exptl_absorpt_correction_type multi-scan
_exptl_absorpt_process_details
;
 SADABS; Sheldrick, 1996
;
_exptl_crystal_colour red
_exptl_crystal_density_diffrn 1.641
_exptl_crystal_description plate
_exptl_crystal_F_000 1012
_exptl_crystal_size_max .2
_exptl_crystal_size_mid .12
_exptl_crystal_size_min .035
_refine_diff_density_max 1.612
_refine_diff_density_min -1.484
_refine_ls_goodness_of_fit_all 1.095
_refine_ls_goodness_of_fit_ref 1.253
_refine_ls_hydrogen_treatment noref
_refine_ls_matrix_type full
_refine_ls_number_constraints 0
_refine_ls_number_parameters 145
_refine_ls_number_reflns 2580
_refine_ls_number_restraints 0
_refine_ls_R_factor_all .107
_refine_ls_R_factor_gt .052
_refine_ls_shift/su_max .01
_refine_ls_shift/su_mean .0003
_refine_ls_structure_factor_coef F
_refine_ls_weighting_scheme calc
_refine_ls_wR_factor_all .054
_refine_ls_wR_factor_ref .048
_reflns_d_resolution_high .632
_reflns_d_resolution_low 11.205
_reflns_Friedel_coverage 0
_reflns_limit_h_max 24
_reflns_limit_h_min 0
_reflns_limit_k_max 27
_reflns_limit_k_min 0
_reflns_limit_l_max 11
_reflns_limit_l_min -12
_reflns_number_gt 2580
_reflns_number_total 4213
_reflns_threshold_expression 'F    > 4.00 sig(F   )'
_cod_data_source_file ic0348401si20031112_114047_1.cif
_cod_data_source_block gdpp2r
_cod_original_sg_symbol_Hall -c_2yc
_cod_original_formula_sum 'C18.5 H19 Cl1 N2 O6 Ru1'
_cod_database_code 4310410

loop_
_symmetry_equiv_pos_as_xyz
+x,+y,+z
-x,+y,1/2-z
-x,-y,-z
+x,-y,1/2+z
1/2+x,1/2+y,+z
1/2-x,1/2+y,1/2-z
1/2-x,1/2-y,-z
1/2+x,1/2-y,1/2+z

loop_
_atom_site_label
_atom_site_fract_x
_atom_site_fract_y
_atom_site_fract_z
_atom_site_U_iso_or_equiv
_atom_site_adp_type
_atom_site_calc_flag
_atom_site_calc_attached_atom
_atom_site_occupancy
_atom_site_disorder_assembly
_atom_site_disorder_group
Ru .00000 .27973(3) .25000 .02098(19) Uani ? ? 1.00000 ? ?
N1 .0818(2) .37295(17) .3829(4) .0190(13) Uani ? ? 1.00000 ? ?
C2 .0462(2) .4428(2) .3259(4) .0199(15) Uani ? ? 1.00000 ? ?
C3 .0932(3) .5079(2) .4040(5) .0251(17) Uani ? ? 1.00000 ? ?
C4 .1799(2) .5040(2) .5449(5) .0255(17) Uani ? ? 1.00000 ? ?
C41 .2338(3) .5740(2) .6278(6) .038(2) Uani ? ? 1.00000 ? ?
C5 .2149(2) .4321(2) .6002(5) .0254(17) Uani ? ? 1.00000 ? ?
C6 .1649(3) .3690(2) .5184(5) .0242(17) Uani ? ? 1.00000 ? ?
O11 .05433(17) .29044(14) .0507(3) .0250(12) Uani ? ? 1.00000 ? ?
C11 .1065(3) .2432(2) .0228(5) .0315(19) Uani ? ? 1.00000 ? ?
O12 .1416(4) .1890(3) .1200(6) .107(3) Uani ? ? 1.00000 ? ?
C12 .1264(3) .2558(3) -.1474(5) .037(2) Uani ? ? 1.00000 ? ?
C1 .0810(3) .2033(2) .3864(5) .0252(17) Uani ? ? 1.00000 ? ?
O1 .1249(2) .1564(2) .4741(4) .0514(18) Uani ? ? 1.00000 ? ?
C0 .041(2) -.0396(18) .531(4) .033(5) Uiso ? ? .25000 ? ?
Cl1 -.0440(10) .0363(9) .526(2) .141(9) Uani ? ? .25000 ? ?
Cl2 .010(4) -.0517(8) .293(7) .17(2) Uani ? ? .25000 ? ?
H3 .06938 .54156 .36857 .04427 Uiso ? ? 1.00000 ? ?
H41a .25851 .59445 .55103 .07800 Uiso ? ? 1.00000 ? ?
H41b .27323 .56041 .72446 .07800 Uiso ? ? 1.00000 ? ?
H41c .19792 .60995 .64439 .07800 Uiso ? ? 1.00000 ? ?
H5 .27049 .42442 .69292 .02264 Uiso ? ? 1.00000 ? ?
H6 .18746 .32265 .55672 .02272 Uiso ? ? 1.00000 ? ?
H12a .12140 .21280 -.18910 .08300 Uiso ? ? 1.00000 ? ?
H12b .18150 .26603 -.12139 .08300 Uiso ? ? 1.00000 ? ?
H12c .07867 .29267 -.22207 .08300 Uiso ? ? 1.00000 ? ?
H0a .03325 -.09310 .57533 .13200 Uiso ? ? .25000 ? ?
H0b .10467 -.03161 .58053 .13200 Uiso ? ? .25000 ? ?

loop_
_atom_site_aniso_label
_atom_site_aniso_U_11
_atom_site_aniso_U_22
_atom_site_aniso_U_33
_atom_site_aniso_U_12
_atom_site_aniso_U_13
_atom_site_aniso_U_23
Ru .0246(2) .0213(2) .0197(2) .00000 .01138(16) .00000
N1 .0185(15) .0233(16) .0178(14) .0018(12) .0097(12) .0018(12)
C2 .0186(18) .0247(19) .0184(16) -.0006(15) .0091(14) .0010(14)
C3 .025(2) .027(2) .0256(18) .0005(16) .0120(16) -.0013(16)
C4 .025(2) .030(2) .0240(18) -.0031(16) .0118(16) -.0061(16)
C41 .032(2) .035(2) .042(2) -.007(2) .010(2) -.013(2)
C5 .0193(19) .035(2) .0202(18) .0022(16) .0054(15) -.0005(16)
C6 .023(2) .028(2) .0216(18) .0029(16) .0088(15) .0040(15)
O11 .0308(14) .0261(15) .0220(12) .0046(11) .0143(11) .0027(11)
C11 .033(2) .039(2) .026(2) .0074(18) .0143(18) .0081(17)
O12 .160(4) .114(4) .097(3) .108(4) .106(3) .081(3)
C12 .036(2) .052(3) .027(2) .011(2) .0173(18) .0032(18)
C1 .036(2) .022(2) .0207(17) .0041(16) .0145(17) .0012(14)
O1 .070(2) .052(2) .0400(18) .0237(19) .0301(18) .0131(16)
Cl1 .102(8) .139(10) .129(13) -.036(7) -.017(9) -.013(11)
Cl2 .15(2) .184(11) .23(5) .01(2) .14(4) .06(2)

loop_
_atom_type_symbol
_atom_type_description
_atom_type_oxidation_number
_atom_type_number_in_cell
_atom_type_scat_dispersion_real
_atom_type_scat_dispersion_imag
_atom_type_scat_source
C ? 0 74 .002 .002 'Int Tables Vol IV Tables 2.2B and 2.3.1'
H ? 0 76 0 0 'Int Tables Vol IV Tables 2.2B and 2.3.1'
Cl ? 0 4 .132 .159 'Int Tables Vol IV Tables 2.2B and 2.3.1'
N ? 0 8 .004 .003 'Int Tables Vol IV Tables 2.2B and 2.3.1'
O ? 0 24 .008 .006 'Int Tables Vol IV Tables 2.2B and 2.3.1'
Ru ? 0 4 -1.42 .836 'Int Tables Vol IV Tables 2.2B and 2.3.1'

loop_
_diffrn_attenuator_code
_diffrn_attenuator_scale
? ?

loop_
_geom_angle_atom_site_label_1
_geom_angle_atom_site_label_2
_geom_angle_atom_site_label_3
_geom_angle_site_symmetry_1
_geom_angle_site_symmetry_2
_geom_angle_site_symmetry_3
_geom_angle
_geom_angle_publ_flag
N1 Ru O11 . . . 87.48(12) ?
N1 Ru C1 . . . 96.66(13) ?
N1 Ru N1 . . 2 77.64(11) ?
N1 Ru O11 . . 2 84.40(12) ?
N1 Ru C1 . . 2 174.21(13) ?
O11 Ru C1 . . . 96.50(16) ?
O11 Ru N1 . . 2 84.40(12) ?
O11 Ru O11 . . 2 169.57(10) ?
O11 Ru C1 . . 2 90.94(16) ?
C1 Ru N1 . . 2 174.21(13) ?
C1 Ru O11 . . 2 90.94(16) ?
C1 Ru C1 . . 2 89.05(15) ?
N1 Ru O11 2 . 2 87.48(12) ?
N1 Ru C1 2 . 2 96.66(13) ?
O11 Ru C1 2 . 2 96.50(16) ?
Ru N1 C2 . . . 116.2(2) ?
Ru N1 C6 . . . 125.9(2) ?
C2 N1 C6 . . . 117.9(3) ?
N1 C2 C3 . . . 121.4(3) ?
N1 C2 C2 . . 2 114.9(3) ?
C3 C2 C2 . . 2 123.7(3) ?
C2 C3 C4 . . . 120.8(3) ?
C2 C3 H3 . . . 114.0 ?
C4 C3 H3 . . . 125.1 ?
C3 C4 C41 . . . 121.8(3) ?
C3 C4 C5 . . . 116.7(3) ?
C41 C4 C5 . . . 121.4(3) ?
C4 C41 H41a . . . 110.3 ?
C4 C41 H41b . . . 105.8 ?
C4 C41 H41c . . . 111.1 ?
H41a C41 H41b . . . 111.9 ?
H41a C41 H41c . . . 106.0 ?
H41b C41 H41c . . . 111.7 ?
C4 C5 C6 . . . 120.1(3) ?
C4 C5 H5 . . . 122.3 ?
C6 C5 H5 . . . 117.6 ?
N1 C6 C5 . . . 123.1(3) ?
N1 C6 H6 . . . 117.3 ?
C5 C6 H6 . . . 119.5 ?
Ru O11 C11 . . . 124.6(3) ?
O11 C11 O12 . . . 125.5(5) ?
O11 C11 C12 . . . 115.9(3) ?
O12 C11 C12 . . . 118.6(5) ?
C11 C12 H12a . . . 101.8 ?
C11 C12 H12b . . . 111.3 ?
C11 C12 H12c . . . 104.8 ?
H12a C12 H12b . . . 103.4 ?
H12a C12 H12c . . . 115.3 ?
H12b C12 H12c . . . 119.1 ?
Ru C1 O1 . . . 174.8(5) ?
Cl1 C0 Cl2 . . . 99(2) ?
Cl1 C0 H0a . . . 119 ?
Cl1 C0 H0b . . . 123 ?
Cl2 C0 H0a . . . 104 ?
Cl2 C0 H0b . . . 106 ?
H0a C0 H0b . . . 104 ?

loop_
_geom_bond_atom_site_label_1
_geom_bond_atom_site_label_2
_geom_bond_site_symmetry_1
_geom_bond_site_symmetry_2
_geom_bond_distance
_geom_bond_publ_flag
Ru N1 . . 2.103(3) ?
Ru O11 . . 2.072(3) ?
Ru C1 . . 1.885(4) ?
Ru N1 . 2 2.103(3) ?
Ru O11 . 2 2.072(3) ?
Ru C1 . 2 1.885(4) ?
N1 C2 . . 1.354(4) ?
N1 C6 . . 1.342(4) ?
C2 C3 . . 1.376(5) ?
C2 C2 . 2 1.495(4) ?
C3 C4 . . 1.399(4) ?
C3 H3 . . .699 ?
C4 C41 . . 1.498(6) ?
C4 C5 . . 1.381(5) ?
C41 H41a . . .912 ?
C41 H41b . . .816 ?
C41 H41c . . .891 ?
C5 C6 . . 1.372(5) ?
C5 H5 . . .914 ?
C6 H6 . . .895 ?
O11 C11 . . 1.248(5) ?
C11 O12 . . 1.216(6) ?
C11 C12 . . 1.511(7) ?
C12 H12a . . .816 ?
C12 H12b . . .834 ?
C12 H12c . . .999 ?
C1 O1 . . 1.129(5) ?
C0 Cl1 . . 1.88(4) ?
C0 Cl2 . . 1.77(6) ?
C0 H0a . . 1.03 ?
C0 H0b . . .94 ?

loop_
_geom_hbond_atom_site_label_D
_geom_hbond_atom_site_label_H
_geom_hbond_atom_site_label_A
_geom_hbond_site_symmetry_D
_geom_hbond_site_symmetry_H
_geom_hbond_site_symmetry_A
_geom_hbond_distance_DH
_geom_hbond_distance_HA
_geom_hbond_distance_DA
_geom_hbond_angle_DHA
_geom_hbond_publ_flag
? ? ? ? ? ? ? ? ? ? ?

loop_
_geom_torsion_atom_site_label_1
_geom_torsion_atom_site_label_2
_geom_torsion_atom_site_label_3
_geom_torsion_atom_site_label_4
_geom_torsion_site_symmetry_1
_geom_torsion_site_symmetry_2
_geom_torsion_site_symmetry_3
_geom_torsion_site_symmetry_4
_geom_torsion
_geom_torsion_publ_flag
? ? ? ? ? ? ? ? ? ?
